data_1564392
loop_
_publ_author_name
'Zhao, Xiao-Yang'
'Wang, Jia'
'Yang, Qi-Shan'
'Fu, Dong-Lei'
'Jiang, Dao-Kuan'

_publ_section_title
;
 A hydrostable samarium(III)-MOF sensor for the sensitive and selective
 detection of tryptophan based on a "dual antenna effect".
;
_journal_issue 35
_journal_name_full 'Analytical methods : advancing methods and applications'
_journal_page_first 3994
_journal_page_last 4000
_journal_paper_doi 10.1039/d1ay01050f
_journal_volume 13
_journal_year 2021
_chemical_formula_moiety 'C15 H19 O20 Sm2, 6(H2 O)'
_chemical_formula_sum 'C15 H31 O26 Sm2'
_chemical_formula_weight 928.10
_space_group_crystal_system triclinic
_space_group_IT_number 2
_space_group_name_Hall '-P 1'
_space_group_name_H-M_alt 'P -1'
_atom_sites_solution_hydrogens mixed
_atom_sites_solution_primary dual
_audit_block_doi 10.5517/ccdc.csd.cc27qvnh
_audit_creation_date 2021-04-14
_audit_creation_method
;
Olex2 1.3
(compiled 2020.11.12 svn.r5f609507 for OlexSys, GUI svn.r6272)
;
_audit_update_record
;
2021-04-14 deposited with the CCDC.	2021-07-28 downloaded from the CCDC.
;
_cell_angle_alpha 108.536(3)
_cell_angle_beta 97.069(3)
_cell_angle_gamma 96.610(3)
_cell_formula_units_Z 2
_cell_length_a 10.1211(11)
_cell_length_b 11.5033(12)
_cell_length_c 12.8650(14)
_cell_measurement_reflns_used 9933
_cell_measurement_temperature 273.15
_cell_measurement_theta_max 27.663
_cell_measurement_theta_min 2.877
_cell_volume 1390.3(3)
_computing_cell_refinement 'SAINT V8.38A (Bruker, 2018)'
_computing_data_collection 'SAINT V8.38A (Bruker, 2018)'
_computing_data_reduction 'SAINT V8.38A (Bruker, 2018)'
_computing_molecular_graphics 'Olex2 1.3 (Dolomanov et al., 2009)'
_computing_publication_material 'Olex2 1.3 (Dolomanov et al., 2009)'
_computing_structure_refinement 'SHELXL 2018/3 (Sheldrick, 2015)'
_computing_structure_solution 'SHELXT 2018/2 (Sheldrick, 2018)'
_diffrn_ambient_temperature 273.15
_diffrn_measured_fraction_theta_full 0.998
_diffrn_measured_fraction_theta_max 0.994
_diffrn_measurement_device_type 'Bruker APEX-II CCD'
_diffrn_measurement_method '\f and \w scans'
_diffrn_radiation_type MoK\a
_diffrn_radiation_wavelength 0.71073
_diffrn_reflns_av_R_equivalents 0.0263
_diffrn_reflns_av_unetI/netI 0.0206
_diffrn_reflns_Laue_measured_fraction_full 0.998
_diffrn_reflns_Laue_measured_fraction_max 0.994
_diffrn_reflns_limit_h_max 13
_diffrn_reflns_limit_h_min -13
_diffrn_reflns_limit_k_max 14
_diffrn_reflns_limit_k_min -14
_diffrn_reflns_limit_l_max 16
_diffrn_reflns_limit_l_min -16
_diffrn_reflns_number 29650
_diffrn_reflns_point_group_measured_fraction_full 0.998
_diffrn_reflns_point_group_measured_fraction_max 0.994
_diffrn_reflns_theta_full 25.242
_diffrn_reflns_theta_max 27.676
_diffrn_reflns_theta_min 2.877
_diffrn_source_current 30.0
_diffrn_source_power 1.5
_diffrn_source_voltage 50.0
_diffrn_standards_number 0
_exptl_absorpt_coefficient_mu 4.292
_exptl_absorpt_correction_T_max 0.7456
_exptl_absorpt_correction_T_min 0.4753
_exptl_absorpt_correction_type multi-scan
_exptl_absorpt_process_details
;
SADABS-2016/2 (Bruker,2016/2) was used for absorption correction.
wR2(int) was 0.1226 before and 0.0415 after correction.
The Ratio of minimum to maximum transmission is 0.6375.
The \l/2 correction factor is Not present.
;
_exptl_crystal_colour colourless
_exptl_crystal_colour_primary colourless
_exptl_crystal_density_diffrn 2.217
_exptl_crystal_description block
_exptl_crystal_F_000 906
_exptl_crystal_size_max 0.346
_exptl_crystal_size_mid 0.125
_exptl_crystal_size_min 0.104
_refine_diff_density_max 0.873
_refine_diff_density_min -0.839
_refine_diff_density_rms 0.089
_refine_ls_extinction_coef 0.0126(2)
_refine_ls_extinction_expression Fc^*^=kFc[1+0.001xFc^2^\l^3^/sin(2\q)]^-1/4^
_refine_ls_extinction_method 'SHELXL-2018/3 (Sheldrick 2018)'
_refine_ls_goodness_of_fit_ref 1.063
_refine_ls_hydrogen_treatment constr
_refine_ls_matrix_type full
_refine_ls_number_parameters 414
_refine_ls_number_reflns 6451
_refine_ls_number_restraints 3
_refine_ls_restrained_S_all 1.063
_refine_ls_R_factor_all 0.0198
_refine_ls_R_factor_gt 0.0170
_refine_ls_shift/su_max 0.002
_refine_ls_shift/su_mean 0.000
_refine_ls_structure_factor_coef Fsqd
_refine_ls_weighting_details 'w=1/[\s^2^(Fo^2^)+(0.0156P)^2^+1.7613P] where P=(Fo^2^+2Fc^2^)/3'
_refine_ls_weighting_scheme calc
_refine_ls_wR_factor_gt 0.0408
_refine_ls_wR_factor_ref 0.0418
_reflns_Friedel_coverage 0.000
_reflns_number_gt 5966
_reflns_number_total 6451
_reflns_threshold_expression 'I > 2\s(I)'
_cod_data_source_file d1ay01050f2.cif
_cod_data_source_block zxy411-5
_cod_depositor_comments 'Adding full bibliography for 1564392.cif.'
_cod_database_code 1564392
_shelx_shelxl_version_number 2018/3
_shelx_space_group_comment
;
The symmetry employed for this shelxl refinement is uniquely defined
by the following loop, which should always be used as a source of
symmetry information in preference to the above space-group names.
They are only intended as comments.
;
_shelx_estimated_absorpt_t_max 0.664
_shelx_estimated_absorpt_t_min 0.318
_olex2_refinement_description
;
1. Fixed Uiso
 At 1.2 times of:
  All C(H) groups
 At 1.5 times of:
  All O(H,H) groups
2. Restrained distances
 Sm2-H20A \\sim Sm2-H20B
 with sigma of 0.02
 Sm1-H14A \\sim Sm1-H14B
 with sigma of 0.02
 Sm1-H15A \\sim Sm1-H15B
 with sigma of 0.02
3.a Riding coordinates:
 O13(H13A,H13B), O00O(H00A,H00B), O21(H21A,H21B)
3.b Free rotating group:
 O25(H25A,H25B), O20(H20A,H20B), O15(H15A,H15B), O14(H14A,H14B), O24(H24A,
 H24B), O22(H22A,H22B), O23(H23A,H23B)
3.c Rotating group:
 O16(H16A,H16B), O17(H17A,H17B), O19(H19A,H19B), O18(H18A,H18B)
3.d Aromatic/amide H refined with riding coordinates:
 C3(H3), C14(H14), C6(H6)
;
_olex2_submission_special_instructions 'No special instructions were received'

loop_
_space_group_symop_operation_xyz
'x, y, z'
'-x, -y, -z'

loop_
_atom_site_label
_atom_site_type_symbol
_atom_site_fract_x
_atom_site_fract_y
_atom_site_fract_z
_atom_site_U_iso_or_equiv
_atom_site_adp_type
_atom_site_occupancy
_atom_site_site_symmetry_order
_atom_site_calc_flag
_atom_site_refinement_flags_posn
_atom_site_refinement_flags_adp
_atom_site_refinement_flags_occupancy
_atom_site_disorder_assembly
_atom_site_disorder_group
Sm1 Sm 0.56783(2) 0.07720(2) 0.38349(2) 0.01148(4) Uani 1 1 d D . . . .
Sm2 Sm 0.95177(2) 0.59699(2) 0.75828(2) 0.01195(4) Uani 1 1 d D . . . .
O6 O 0.33514(17) 0.72942(15) 0.64737(15) 0.0198(4) Uani 1 1 d . . . . .
O7 O 0.21238(17) 0.60894(16) 0.80161(14) 0.0198(4) Uani 1 1 d . . . . .
O1 O 0.42571(17) 0.09656(14) 0.52722(13) 0.0159(3) Uani 1 1 d . . . . .
O25 O 0.5782(2) 0.19176(18) 0.07982(17) 0.0305(4) Uani 1 1 d G . . . .
H25A H 0.502659 0.207824 0.056086 0.046 Uiso 1 1 d G U . . .
H25B H 0.625038 0.262560 0.116430 0.046 Uiso 1 1 d G U . . .
O3 O 0.68533(16) 0.21518(15) 0.56347(14) 0.0180(3) Uani 1 1 d . . . . .
O5 O 0.55447(17) 0.76070(15) 0.65359(16) 0.0211(4) Uani 1 1 d . . . . .
O10 O 0.7668(2) 0.36033(18) 0.8610(2) 0.0371(5) Uani 1 1 d . . . . .
O9 O 0.78054(17) 0.55363(16) 0.85979(15) 0.0208(4) Uani 1 1 d . . . . .
O13 O 0.33399(19) -0.03466(18) 0.30605(16) 0.0309(4) Uani 1 1 d . . . . .
H13A H 0.316408 -0.089860 0.335785 0.046 Uiso 1 1 d R U . . .
H13B H 0.280278 -0.063060 0.243595 0.046 Uiso 1 1 d R U . . .
O16 O 1.01019(19) 0.42379(19) 0.81602(18) 0.0317(5) Uani 1 1 d . . . . .
H16A H 0.939116 0.382946 0.824411 0.048 Uiso 1 1 d R U . . .
H16B H 1.073637 0.402934 0.852757 0.048 Uiso 1 1 d R U . . .
O20 O 1.0131(2) 0.7235(2) 0.95261(16) 0.0336(5) Uani 1 1 d G . . . .
H20A H 1.090995 0.758650 0.989533 0.050 Uiso 1 1 d DG U . . .
H20B H 0.962634 0.729073 1.001577 0.050 Uiso 1 1 d DG U . . .
O8 O 0.10616(17) 0.50654(17) 0.63114(14) 0.0212(4) Uani 1 1 d . . . . .
O4 O 0.80588(16) 0.40484(15) 0.63191(14) 0.0180(3) Uani 1 1 d . . . . .
O12 O 0.67598(19) 0.80622(18) 1.02387(19) 0.0338(5) Uani 1 1 d . . . . .
O17 O 1.0781(2) 0.79394(18) 0.75349(18) 0.0301(4) Uani 1 1 d . . . . .
H17A H 1.107270 0.843540 0.820068 0.045 Uiso 1 1 d R U . . .
H17B H 1.149896 0.779241 0.726046 0.045 Uiso 1 1 d R U . . .
O19 O 0.86727(19) 0.62502(17) 0.58352(15) 0.0257(4) Uani 1 1 d . . . . .
H19A H 0.905590 0.582619 0.531974 0.039 Uiso 1 1 d R U . . .
H19B H 0.891804 0.700258 0.588134 0.039 Uiso 1 1 d R U . . .
O15 O 0.80029(19) 0.05773(19) 0.39578(18) 0.0327(5) Uani 1 1 d G . . . .
H15A H 0.840424 0.011131 0.348737 0.049 Uiso 1 1 d DG U . . .
H15B H 0.862321 0.097583 0.450671 0.049 Uiso 1 1 d DG U . . .
O11 O 0.82388(17) 0.71094(16) 1.09354(15) 0.0224(4) Uani 1 1 d . . . . .
O18 O 0.7976(2) 0.76042(18) 0.79283(17) 0.0294(4) Uani 1 1 d . . . . .
H18A H 0.735697 0.742064 0.736510 0.044 Uiso 1 1 d R U . . .
H18B H 0.841429 0.829645 0.796486 0.044 Uiso 1 1 d R U . . .
C9 C 0.4471(2) 0.6923(2) 0.65353(18) 0.0136(4) Uani 1 1 d . . . . .
C7 C 0.4357(2) 0.1784(2) 0.62304(19) 0.0132(4) Uani 1 1 d . . . . .
O00O O 0.7421(2) 0.1574(2) 0.91533(18) 0.0432(6) Uani 1 1 d . . . . .
H00A H 0.726806 0.221854 0.900257 0.065 Uiso 1 1 d R U . . .
H00B H 0.677116 0.140884 0.947067 0.065 Uiso 1 1 d R U . . .
O2 O 0.4233(2) 0.14736(15) 0.70573(15) 0.0254(4) Uani 1 1 d . . . . .
C3 C 0.5649(2) 0.5089(2) 0.63394(19) 0.0127(4) Uani 1 1 d . . . . .
H3 H 0.641056 0.556364 0.625544 0.015 Uiso 1 1 calc R U . . .
O14 O 0.5766(3) 0.02379(18) 0.18564(16) 0.0341(5) Uani 1 1 d G . . . .
H14A H 0.579536 0.073774 0.149254 0.051 Uiso 1 1 d DG U . . .
H14B H 0.597370 -0.042146 0.142830 0.051 Uiso 1 1 d DG U . . .
C11 C 0.7299(2) 0.4644(2) 0.8866(2) 0.0195(5) Uani 1 1 d . . . . .
C8 C 0.6963(2) 0.3325(2) 0.60549(18) 0.0128(4) Uani 1 1 d . . . . .
C2 C 0.5680(2) 0.3850(2) 0.62478(18) 0.0115(4) Uani 1 1 d . . . . .
O24 O 0.8496(3) 0.8630(3) 0.5887(3) 0.0618(8) Uani 1 1 d G . . . .
H24A H 0.895750 0.923448 0.642578 0.093 Uiso 1 1 d G U . . .
H24B H 0.771668 0.883128 0.581073 0.093 Uiso 1 1 d G U . . .
C10 C 0.2120(2) 0.5429(2) 0.7036(2) 0.0142(4) Uani 1 1 d . . . . .
C14 C 0.4871(2) 0.6163(2) 1.06859(19) 0.0164(5) Uani 1 1 d . . . . .
H14 H 0.477981 0.694721 1.114559 0.020 Uiso 1 1 calc R U . . .
C4 C 0.4507(2) 0.56302(19) 0.65531(18) 0.0121(4) Uani 1 1 d . . . . .
C12 C 0.6139(2) 0.4843(2) 0.94913(19) 0.0150(4) Uani 1 1 d . . . . .
C5 C 0.3383(2) 0.4934(2) 0.67260(19) 0.0126(4) Uani 1 1 d . . . . .
O21 O 1.0134(2) -0.2087(2) 0.4276(2) 0.0549(7) Uani 1 1 d . . . . .
H21A H 0.953956 -0.223383 0.465022 0.082 Uiso 1 1 d R U . . .
H21B H 1.045236 -0.276053 0.405942 0.082 Uiso 1 1 d R U . . .
C13 C 0.6009(2) 0.6018(2) 1.01895(19) 0.0149(4) Uani 1 1 d . . . . .
C6 C 0.3405(2) 0.3700(2) 0.66308(19) 0.0147(4) Uani 1 1 d . . . . .
H6 H 0.265835 0.323744 0.674964 0.018 Uiso 1 1 calc R U . . .
O22 O 0.9611(3) -0.0869(3) 0.2775(3) 0.0630(8) Uani 1 1 d G . . . .
H22A H 0.943966 -0.133417 0.209688 0.095 Uiso 1 1 d G U . . .
H22B H 0.955711 -0.137008 0.313808 0.095 Uiso 1 1 d G U . . .
O23 O 1.1155(4) 0.9982(3) 0.9418(3) 0.0928(13) Uani 1 1 d G . . . .
H23A H 1.170746 1.061643 0.945867 0.139 Uiso 1 1 d G U . . .
H23B H 1.115471 1.002837 1.009076 0.139 Uiso 1 1 d G U . . .
C1 C 0.4522(2) 0.31427(19) 0.63612(18) 0.0120(4) Uani 1 1 d . . . . .
C15 C 0.7090(2) 0.7140(2) 1.0472(2) 0.0168(5) Uani 1 1 d . . . . .

loop_
_atom_site_aniso_label
_atom_site_aniso_U_11
_atom_site_aniso_U_22
_atom_site_aniso_U_33
_atom_site_aniso_U_23
_atom_site_aniso_U_13
_atom_site_aniso_U_12
Sm1 0.01475(7) 0.00712(6) 0.01343(6) 0.00421(4) 0.00366(4) 0.00166(4)
Sm2 0.01005(6) 0.01109(6) 0.01491(7) 0.00379(5) 0.00463(4) 0.00157(4)
O6 0.0158(8) 0.0143(8) 0.0347(10) 0.0136(7) 0.0072(7) 0.0057(7)
O7 0.0168(8) 0.0205(9) 0.0207(9) 0.0030(7) 0.0070(7) 0.0044(7)
O1 0.0209(8) 0.0095(7) 0.0170(8) 0.0029(6) 0.0066(7) 0.0020(6)
O25 0.0331(11) 0.0279(10) 0.0295(11) 0.0145(9) -0.0043(9) -0.0026(8)
O3 0.0154(8) 0.0104(7) 0.0247(9) 0.0007(7) 0.0027(7) 0.0046(6)
O5 0.0157(8) 0.0140(8) 0.0383(11) 0.0147(8) 0.0062(7) 0.0025(7)
O10 0.0364(12) 0.0226(10) 0.0646(15) 0.0191(10) 0.0357(11) 0.0119(9)
O9 0.0214(9) 0.0186(8) 0.0233(9) 0.0063(7) 0.0120(7) -0.0004(7)
O13 0.0258(10) 0.0311(10) 0.0277(10) 0.0045(9) -0.0024(8) -0.0048(8)
O16 0.0177(9) 0.0371(11) 0.0565(14) 0.0349(11) 0.0110(9) 0.0079(8)
O20 0.0249(10) 0.0458(12) 0.0192(9) 0.0006(9) 0.0061(8) -0.0099(9)
O8 0.0125(8) 0.0278(9) 0.0209(9) 0.0036(7) 0.0041(7) 0.0059(7)
O4 0.0112(8) 0.0155(8) 0.0234(9) 0.0024(7) 0.0024(7) -0.0001(6)
O12 0.0235(10) 0.0232(10) 0.0568(14) 0.0227(10) -0.0029(9) -0.0046(8)
O17 0.0262(10) 0.0232(10) 0.0408(12) 0.0118(9) 0.0083(9) -0.0016(8)
O19 0.0344(11) 0.0228(9) 0.0205(9) 0.0070(8) 0.0050(8) 0.0073(8)
O15 0.0198(9) 0.0327(11) 0.0357(12) -0.0031(9) 0.0055(8) 0.0064(8)
O11 0.0152(8) 0.0238(9) 0.0253(9) 0.0069(8) -0.0001(7) -0.0003(7)
O18 0.0285(10) 0.0271(10) 0.0328(11) 0.0081(9) 0.0046(8) 0.0117(8)
C9 0.0172(11) 0.0111(10) 0.0137(10) 0.0052(9) 0.0037(9) 0.0038(9)
C7 0.0119(10) 0.0101(10) 0.0185(11) 0.0056(9) 0.0032(8) 0.0020(8)
O00O 0.0397(13) 0.0508(15) 0.0372(13) 0.0154(11) 0.0032(10) 0.0019(11)
O2 0.0482(12) 0.0111(8) 0.0175(9) 0.0057(7) 0.0072(8) 0.0035(8)
C3 0.0110(10) 0.0106(10) 0.0169(11) 0.0047(9) 0.0037(8) 0.0011(8)
O14 0.0683(15) 0.0203(9) 0.0198(10) 0.0107(8) 0.0151(10) 0.0120(10)
C11 0.0166(11) 0.0205(12) 0.0206(12) 0.0049(10) 0.0080(9) 0.0008(9)
C8 0.0134(10) 0.0131(10) 0.0119(10) 0.0040(8) 0.0017(8) 0.0033(8)
C2 0.0113(10) 0.0109(10) 0.0117(10) 0.0032(8) 0.0013(8) 0.0030(8)
O24 0.0468(16) 0.0563(17) 0.087(2) 0.0262(16) 0.0122(15) 0.0189(13)
C10 0.0129(10) 0.0109(10) 0.0218(12) 0.0079(9) 0.0070(9) 0.0027(8)
C14 0.0178(11) 0.0139(11) 0.0166(11) 0.0037(9) 0.0060(9) 0.0004(9)
C4 0.0130(10) 0.0084(10) 0.0156(11) 0.0049(8) 0.0022(8) 0.0022(8)
C12 0.0127(10) 0.0169(11) 0.0161(11) 0.0063(9) 0.0051(9) 0.0003(9)
C5 0.0121(10) 0.0118(10) 0.0159(11) 0.0058(9) 0.0047(8) 0.0045(8)
O21 0.0367(13) 0.0481(15) 0.0600(16) -0.0085(13) 0.0092(12) 0.0046(11)
C13 0.0137(11) 0.0157(11) 0.0144(11) 0.0049(9) 0.0034(9) -0.0016(9)
C6 0.0129(11) 0.0116(10) 0.0207(12) 0.0060(9) 0.0058(9) 0.0013(8)
O22 0.0619(18) 0.0569(17) 0.0551(17) -0.0056(14) 0.0041(15) 0.0263(15)
O23 0.107(3) 0.0428(17) 0.108(3) -0.0071(18) 0.065(2) -0.0265(17)
C1 0.0147(10) 0.0088(10) 0.0130(10) 0.0042(8) 0.0025(8) 0.0026(8)
C15 0.0160(11) 0.0168(11) 0.0171(11) 0.0056(9) 0.0055(9) -0.0012(9)

loop_
_atom_type_symbol
_atom_type_description
_atom_type_scat_dispersion_real
_atom_type_scat_dispersion_imag
_atom_type_scat_source
C C 0.0033 0.0016 'International Tables Vol C Tables 4.2.6.8 and 6.1.1.4'
H H 0.0000 0.0000 'International Tables Vol C Tables 4.2.6.8 and 6.1.1.4'
O O 0.0106 0.0060 'International Tables Vol C Tables 4.2.6.8 and 6.1.1.4'
Sm Sm -0.1638 3.4418 'International Tables Vol C Tables 4.2.6.8 and 6.1.1.4'

loop_
_geom_angle_atom_site_label_1
_geom_angle_atom_site_label_2
_geom_angle_atom_site_label_3
_geom_angle
_geom_angle_site_symmetry_1
_geom_angle_site_symmetry_3
_geom_angle_publ_flag
O6 Sm1 O1 153.71(5) 2_666 2_656 ?
O6 Sm1 C9 26.09(6) 2_666 2_666 ?
O6 Sm1 C7 153.60(6) 2_666 2_656 ?
O1 Sm1 O6 118.12(5) . 2_666 ?
O1 Sm1 O1 66.61(6) . 2_656 ?
O1 Sm1 O5 82.56(6) . 2_666 ?
O1 Sm1 O13 67.64(6) . . ?
O1 Sm1 C9 99.91(6) . 2_666 ?
O1 Sm1 C9 164.08(6) 2_656 2_666 ?
O1 Sm1 C7 86.11(6) . 2_656 ?
O1 Sm1 C7 25.98(6) 2_656 2_656 ?
O1 Sm1 O2 107.97(6) . 2_656 ?
O3 Sm1 O6 74.26(6) . 2_666 ?
O3 Sm1 O1 68.21(6) . . ?
O3 Sm1 O1 85.16(5) . 2_656 ?
O3 Sm1 O5 93.39(6) . 2_666 ?
O3 Sm1 O13 135.60(6) . . ?
O3 Sm1 C9 81.74(6) . 2_666 ?
O3 Sm1 C7 108.78(6) . 2_656 ?
O3 Sm1 O2 127.83(6) . 2_656 ?
O3 Sm1 O14 141.50(7) . . ?
O5 Sm1 O6 52.27(5) 2_666 2_666 ?
O5 Sm1 O1 147.38(5) 2_666 2_656 ?
O5 Sm1 C9 26.27(6) 2_666 2_666 ?
O5 Sm1 C7 149.21(6) 2_666 2_656 ?
O5 Sm1 O2 138.68(6) 2_666 2_656 ?
O13 Sm1 O6 124.36(6) . 2_666 ?
O13 Sm1 O1 81.84(6) . 2_656 ?
O13 Sm1 O5 76.55(6) . 2_666 ?
O13 Sm1 C9 101.33(7) . 2_666 ?
O13 Sm1 C7 72.66(7) . 2_656 ?
O13 Sm1 O2 71.56(7) . 2_656 ?
O15 Sm1 O6 79.05(7) . 2_666 ?
O15 Sm1 O1 79.08(7) . 2_656 ?
O15 Sm1 O1 128.45(7) . . ?
O15 Sm1 O3 71.76(6) . . ?
O15 Sm1 O5 131.31(7) . 2_666 ?
O15 Sm1 O13 144.77(7) . . ?
O15 Sm1 C9 105.12(7) . 2_666 ?
O15 Sm1 C7 77.30(7) . 2_656 ?
O15 Sm1 O2 73.42(7) . 2_656 ?
O15 Sm1 O14 83.08(8) . . ?
C9 Sm1 C7 169.31(6) 2_666 2_656 ?
O2 Sm1 O6 133.89(6) 2_656 2_666 ?
O2 Sm1 O1 50.77(5) 2_656 2_656 ?
O2 Sm1 C9 145.09(6) 2_656 2_666 ?
O2 Sm1 C7 25.03(6) 2_656 2_656 ?
O14 Sm1 O6 72.66(6) . 2_666 ?
O14 Sm1 O1 146.95(7) . . ?
O14 Sm1 O1 118.71(6) . 2_656 ?
O14 Sm1 O5 81.61(6) . 2_666 ?
O14 Sm1 O13 80.53(7) . . ?
O14 Sm1 C9 77.20(6) . 2_666 ?
O14 Sm1 C7 92.92(6) . 2_656 ?
O14 Sm1 O2 67.96(6) . 2_656 ?
O7 Sm2 C10 25.53(6) 1_655 1_655 ?
O9 Sm2 O7 129.95(6) . 1_655 ?
O9 Sm2 O16 74.29(6) . . ?
O9 Sm2 O20 69.63(6) . . ?
O9 Sm2 O8 145.32(6) . 1_655 ?
O9 Sm2 O4 74.65(6) . . ?
O9 Sm2 O17 133.01(6) . . ?
O9 Sm2 O19 114.63(6) . . ?
O9 Sm2 O18 68.15(6) . . ?
O9 Sm2 C10 143.55(6) . 1_655 ?
O16 Sm2 O7 68.51(6) . 1_655 ?
O16 Sm2 O8 76.64(6) . 1_655 ?
O16 Sm2 O4 71.82(7) . . ?
O16 Sm2 O17 135.57(7) . . ?
O16 Sm2 O18 141.58(7) . . ?
O16 Sm2 C10 69.88(6) . 1_655 ?
O20 Sm2 O7 75.69(6) . 1_655 ?
O20 Sm2 O16 86.41(8) . . ?
O20 Sm2 O8 126.90(6) . 1_655 ?
O20 Sm2 O4 142.07(6) . . ?
O20 Sm2 O17 76.58(7) . . ?
O20 Sm2 O19 137.46(7) . . ?
O20 Sm2 O18 73.47(7) . . ?
O20 Sm2 C10 101.22(7) . 1_655 ?
O8 Sm2 O7 51.23(5) 1_655 1_655 ?
O8 Sm2 O17 81.48(6) 1_655 . ?
O8 Sm2 O18 141.39(6) 1_655 . ?
O8 Sm2 C10 25.72(6) 1_655 1_655 ?
O4 Sm2 O7 121.08(5) . 1_655 ?
O4 Sm2 O8 78.65(6) . 1_655 ?
O4 Sm2 O17 140.06(6) . . ?
O4 Sm2 O18 104.75(6) . . ?
O4 Sm2 C10 99.86(6) . 1_655 ?
O17 Sm2 O7 67.60(6) . 1_655 ?
O17 Sm2 O18 71.61(7) . . ?
O17 Sm2 C10 73.65(6) . 1_655 ?
O19 Sm2 O7 115.35(6) . 1_655 ?
O19 Sm2 O16 136.12(7) . . ?
O19 Sm2 O8 75.31(6) . 1_655 ?
O19 Sm2 O4 70.06(6) . . ?
O19 Sm2 O17 71.54(7) . . ?
O19 Sm2 O18 70.25(6) . . ?
O19 Sm2 C10 96.10(6) . 1_655 ?
O18 Sm2 O7 133.24(6) . 1_655 ?
O18 Sm2 C10 145.14(6) . 1_655 ?
C9 O6 Sm1 93.17(13) . 2_666 ?
C10 O7 Sm2 90.23(14) . 1_455 ?
Sm1 O1 Sm1 113.39(6) . 2_656 ?
C7 O1 Sm1 90.47(13) . 2_656 ?
C7 O1 Sm1 131.03(14) . . ?
H25A O25 H25B 104.5 . . ?
C8 O3 Sm1 129.28(15) . . ?
C9 O5 Sm1 93.31(13) . 2_666 ?
C11 O9 Sm2 138.44(16) . . ?
Sm1 O13 H13A 109.4 . . ?
Sm1 O13 H13B 139.1 . . ?
H13A O13 H13B 103.0 . . ?
Sm2 O16 H16A 109.5 . . ?
Sm2 O16 H16B 141.7 . . ?
H16A O16 H16B 103.7 . . ?
Sm2 O20 H20A 128.7 . . ?
Sm2 O20 H20B 125.7 . . ?
H20A O20 H20B 104.5 . . ?
C10 O8 Sm2 96.05(14) . 1_455 ?
C8 O4 Sm2 149.70(15) . . ?
Sm2 O17 H17A 109.6 . . ?
Sm2 O17 H17B 109.6 . . ?
H17A O17 H17B 104.2 . . ?
Sm2 O19 H19A 109.5 . . ?
Sm2 O19 H19B 109.6 . . ?
H19A O19 H19B 104.4 . . ?
Sm1 O15 H15A 129.5 . . ?
Sm1 O15 H15B 126.0 . . ?
H15A O15 H15B 104.5 . . ?
Sm2 O18 H18A 109.3 . . ?
Sm2 O18 H18B 109.4 . . ?
H18A O18 H18B 104.6 . . ?
O6 C9 Sm1 60.73(11) . 2_666 ?
O6 C9 O5 120.8(2) . . ?
O6 C9 C4 118.9(2) . . ?
O5 C9 Sm1 60.42(11) . 2_666 ?
O5 C9 C4 120.2(2) . . ?
C4 C9 Sm1 171.85(15) . 2_666 ?
O1 C7 Sm1 63.55(11) . 2_656 ?
O1 C7 C1 120.3(2) . . ?
O2 C7 Sm1 58.08(12) . 2_656 ?
O2 C7 O1 120.7(2) . . ?
O2 C7 C1 118.8(2) . . ?
C1 C7 Sm1 173.42(16) . 2_656 ?
H00A O00O H00B 104.5 . . ?
C7 O2 Sm1 96.88(14) . 2_656 ?
C2 C3 H3 119.2 . . ?
C4 C3 H3 119.2 . . ?
C4 C3 C2 121.6(2) . . ?
Sm1 O14 H14A 126.3 . . ?
Sm1 O14 H14B 127.5 . . ?
H14A O14 H14B 104.6 . . ?
O10 C11 O9 124.2(2) . . ?
O10 C11 C12 118.7(2) . . ?
O9 C11 C12 117.0(2) . . ?
O3 C8 C2 117.09(19) . . ?
O4 C8 O3 123.8(2) . . ?
O4 C8 C2 119.13(19) . . ?
C3 C2 C8 119.31(19) . . ?
C3 C2 C1 118.5(2) . . ?
C1 C2 C8 122.13(19) . . ?
H24A O24 H24B 104.5 . . ?
O7 C10 Sm2 64.24(12) . 1_455 ?
O7 C10 O8 122.4(2) . . ?
O7 C10 C5 119.2(2) . . ?
O8 C10 Sm2 58.23(11) . 1_455 ?
O8 C10 C5 118.1(2) . . ?
C5 C10 Sm2 170.80(15) . 1_455 ?
C12 C14 H14 119.4 2_667 . ?
C13 C14 H14 119.4 . . ?
C13 C14 C12 121.2(2) . 2_667 ?
C3 C4 C9 119.8(2) . . ?
C3 C4 C5 119.2(2) . . ?
C5 C4 C9 120.91(19) . . ?
C14 C12 C11 118.7(2) 2_667 . ?
C14 C12 C13 119.4(2) 2_667 . ?
C13 C12 C11 121.8(2) . . ?
C4 C5 C10 124.71(19) . . ?
C6 C5 C10 115.89(19) . . ?
C6 C5 C4 119.4(2) . . ?
H21A O21 H21B 104.5 . . ?
C14 C13 C12 119.4(2) . . ?
C14 C13 C15 117.9(2) . . ?
C12 C13 C15 122.7(2) . . ?
C5 C6 H6 119.4 . . ?
C1 C6 C5 121.2(2) . . ?
C1 C6 H6 119.4 . . ?
H22A O22 H22B 104.5 . . ?
H23A O23 H23B 104.5 . . ?
C2 C1 C7 125.52(19) . . ?
C6 C1 C7 114.67(19) . . ?
C6 C1 C2 119.8(2) . . ?
O12 C15 C13 117.2(2) . . ?
O11 C15 O12 124.2(2) . . ?
O11 C15 C13 118.5(2) . . ?

loop_
_geom_bond_atom_site_label_1
_geom_bond_atom_site_label_2
_geom_bond_distance
_geom_bond_site_symmetry_2
_geom_bond_publ_flag
Sm1 O6 2.4949(16) 2_666 ?
Sm1 O1 2.4504(16) . ?
Sm1 O1 2.6059(16) 2_656 ?
Sm1 O3 2.4178(17) . ?
Sm1 O5 2.4877(16) 2_666 ?
Sm1 O13 2.4806(19) . ?
Sm1 O15 2.3797(19) . ?
Sm1 C9 2.856(2) 2_666 ?
Sm1 C7 2.911(2) 2_656 ?
Sm1 O2 2.4884(17) 2_656 ?
Sm1 O14 2.4368(18) . ?
Sm2 O7 2.6062(17) 1_655 ?
Sm2 O9 2.3939(16) . ?
Sm2 O16 2.4444(18) . ?
Sm2 O20 2.4187(19) . ?
Sm2 O8 2.4741(17) 1_655 ?
Sm2 O4 2.4662(16) . ?
Sm2 O17 2.4925(18) . ?
Sm2 O19 2.4374(18) . ?
Sm2 O18 2.5457(18) . ?
Sm2 C10 2.894(2) 1_655 ?
O6 C9 1.258(3) . ?
O7 C10 1.247(3) . ?
O1 C7 1.275(3) . ?
O25 H25A 0.8503 . ?
O25 H25B 0.8498 . ?
O3 C8 1.270(3) . ?
O5 C9 1.266(3) . ?
O10 C11 1.250(3) . ?
O9 C11 1.258(3) . ?
O13 H13A 0.8522 . ?
O13 H13B 0.8559 . ?
O16 H16A 0.8505 . ?
O16 H16B 0.8522 . ?
O20 H20A 0.8503 . ?
O20 H20B 0.8503 . ?
O8 C10 1.263(3) . ?
O4 C8 1.247(3) . ?
O12 C15 1.259(3) . ?
O17 H17A 0.8571 . ?
O17 H17B 0.8570 . ?
O19 H19A 0.8540 . ?
O19 H19B 0.8536 . ?
O15 H15A 0.8502 . ?
O15 H15B 0.8496 . ?
O11 C15 1.250(3) . ?
O18 H18A 0.8501 . ?
O18 H18B 0.8502 . ?
C9 C4 1.500(3) . ?
C7 O2 1.241(3) . ?
C7 C1 1.505(3) . ?
O00O H00A 0.8500 . ?
O00O H00B 0.8500 . ?
C3 H3 0.9300 . ?
C3 C2 1.397(3) . ?
C3 C4 1.391(3) . ?
O14 H14A 0.8492 . ?
O14 H14B 0.8498 . ?
C11 C12 1.502(3) . ?
C8 C2 1.508(3) . ?
C2 C1 1.399(3) . ?
O24 H24A 0.8496 . ?
O24 H24B 0.8502 . ?
C10 C5 1.505(3) . ?
C14 H14 0.9300 . ?
C14 C12 1.392(3) 2_667 ?
C14 C13 1.386(3) . ?
C4 C5 1.396(3) . ?
C12 C13 1.396(3) . ?
C5 C6 1.389(3) . ?
O21 H21A 0.8494 . ?
O21 H21B 0.8505 . ?
C13 C15 1.508(3) . ?
C6 H6 0.9300 . ?
C6 C1 1.389(3) . ?
O22 H22A 0.8497 . ?
O22 H22B 0.8506 . ?
O23 H23A 0.8499 . ?
O23 H23B 0.8500 . ?

loop_
_geom_hbond_atom_site_label_D
_geom_hbond_atom_site_label_H
_geom_hbond_atom_site_label_A
_geom_hbond_distance_DH
_geom_hbond_distance_HA
_geom_hbond_distance_DA
_geom_hbond_angle_DHA
_geom_hbond_site_symmetry_A
_geom_hbond_publ_flag
O25 H25A O12 0.85 1.93 2.754(3) 163.3 2_666 yes
O25 H25B O7 0.85 2.01 2.817(3) 159.2 2_666 yes
O13 H13A O3 0.85 2.22 3.061(3) 167.4 2_656 yes
O13 H13B O00O 0.86 1.96 2.711(3) 146.5 2_656 yes
O16 H16A O10 0.85 1.87 2.672(3) 156.1 . yes
O16 H16B O11 0.85 2.00 2.800(3) 157.2 2_767 yes
O20 H20A O00O 0.85 1.91 2.757(3) 174.5 2_767 yes
O20 H20B O11 0.85 1.98 2.817(3) 168.5 . yes
O17 H17A O23 0.86 1.95 2.736(4) 152.6 . yes
O17 H17B O6 0.86 2.28 3.139(3) 176.9 1_655 yes
O19 H19A O8 0.85 2.00 2.758(2) 147.0 2_666 yes
O19 H19B O24 0.85 1.97 2.744(3) 151.1 . yes
O15 H15A O22 0.85 1.88 2.712(3) 165.3 . yes
O15 H15B O21 0.85 1.88 2.723(3) 170.6 2_756 yes
O18 H18A O5 0.85 2.07 2.861(3) 153.6 . yes
O00O H00A O10 0.85 1.84 2.636(3) 156.2 . yes
O00O H00B O25 0.85 2.04 2.805(3) 148.6 1_556 yes
O14 H14A O25 0.85 1.85 2.694(3) 174.7 . yes
O14 H14B O12 0.85 2.22 3.064(3) 170.6 1_544 yes
O24 H24A O22 0.85 2.11 2.916(4) 157.2 2_766 yes
O24 H24B O1 0.85 2.37 3.150(3) 152.7 2_666 yes
O24 H24B O13 0.85 2.34 2.992(3) 133.3 2_666 yes
O21 H21A O24 0.85 2.07 2.792(4) 142.5 1_545 yes
O21 H21B O4 0.85 2.22 3.036(3) 160.1 2_756 yes
O22 H22A O11 0.85 2.07 2.808(3) 145.6 1_544 yes
O22 H22B O21 0.85 1.96 2.760(4) 156.6 . yes
O23 H23A O12 0.85 1.95 2.785(3) 167.3 2_777 yes

loop_
_geom_torsion_atom_site_label_1
_geom_torsion_atom_site_label_2
_geom_torsion_atom_site_label_3
_geom_torsion_atom_site_label_4
_geom_torsion
_geom_torsion_site_symmetry_1
_geom_torsion_site_symmetry_2
_geom_torsion_site_symmetry_3
_geom_torsion_site_symmetry_4
_geom_torsion_publ_flag
Sm1 O6 C9 O5 6.4(2) 2_666 . . . ?
Sm1 O6 C9 C4 -170.69(18) 2_666 . . . ?
Sm1 O1 C7 Sm1 -122.24(16) . . . 2_656 ?
Sm1 O1 C7 O2 -10.8(2) 2_656 . . . ?
Sm1 O1 C7 O2 -133.04(19) . . . . ?
Sm1 O1 C7 C1 51.7(3) . . . . ?
Sm1 O1 C7 C1 173.96(18) 2_656 . . . ?
Sm1 O3 C8 O4 -117.6(2) . . . . ?
Sm1 O3 C8 C2 62.9(3) . . . . ?
Sm1 O5 C9 O6 -6.4(2) 2_666 . . . ?
Sm1 O5 C9 C4 170.63(18) 2_666 . . . ?
Sm2 O7 C10 O8 3.2(2) 1_455 . . . ?
Sm2 O7 C10 C5 -170.37(18) 1_455 . . . ?
Sm2 O9 C11 O10 0.4(4) . . . . ?
Sm2 O9 C11 C12 -176.75(16) . . . . ?
Sm2 O8 C10 O7 -3.4(2) 1_455 . . . ?
Sm2 O8 C10 C5 170.24(17) 1_455 . . . ?
Sm2 O4 C8 O3 -144.3(2) . . . . ?
Sm2 O4 C8 C2 35.1(4) . . . . ?
O6 C9 C4 C3 163.8(2) . . . . ?
O6 C9 C4 C5 -12.9(3) . . . . ?
O7 C10 C5 C4 -77.4(3) . . . . ?
O7 C10 C5 C6 101.5(3) . . . . ?
O1 C7 O2 Sm1 11.4(2) . . . 2_656 ?
O1 C7 C1 C2 -71.1(3) . . . . ?
O1 C7 C1 C6 109.8(2) . . . . ?
O3 C8 C2 C3 -158.4(2) . . . . ?
O3 C8 C2 C1 23.0(3) . . . . ?
O5 C9 C4 C3 -13.3(3) . . . . ?
O5 C9 C4 C5 170.0(2) . . . . ?
O10 C11 C12 C14 -30.7(4) . . . 2_667 ?
O10 C11 C12 C13 153.2(3) . . . . ?
O9 C11 C12 C14 146.6(2) . . . 2_667 ?
O9 C11 C12 C13 -29.5(3) . . . . ?
O8 C10 C5 C4 108.7(3) . . . . ?
O8 C10 C5 C6 -72.4(3) . . . . ?
O4 C8 C2 C3 22.2(3) . . . . ?
O4 C8 C2 C1 -156.5(2) . . . . ?
C9 C4 C5 C10 -7.4(3) . . . . ?
C9 C4 C5 C6 173.8(2) . . . . ?
O2 C7 C1 C2 113.6(3) . . . . ?
O2 C7 C1 C6 -65.6(3) . . . . ?
C3 C2 C1 C7 176.8(2) . . . . ?
C3 C2 C1 C6 -4.1(3) . . . . ?
C3 C4 C5 C10 175.9(2) . . . . ?
C3 C4 C5 C6 -2.9(3) . . . . ?
C11 C12 C13 C14 175.5(2) . . . . ?
C11 C12 C13 C15 -7.1(4) . . . . ?
C8 C2 C1 C7 -4.5(3) . . . . ?
C8 C2 C1 C6 174.6(2) . . . . ?
C2 C3 C4 C9 -174.1(2) . . . . ?
C2 C3 C4 C5 2.7(3) . . . . ?
C10 C5 C6 C1 -179.3(2) . . . . ?
C14 C12 C13 C14 -0.6(4) 2_667 . . . ?
C14 C12 C13 C15 176.7(2) 2_667 . . . ?
C14 C13 C15 O12 -60.5(3) . . . . ?
C14 C13 C15 O11 118.3(3) . . . . ?
C4 C3 C2 C8 -177.9(2) . . . . ?
C4 C3 C2 C1 0.8(3) . . . . ?
C4 C5 C6 C1 -0.3(4) . . . . ?
C12 C14 C13 C12 0.6(4) 2_667 . . . ?
C12 C14 C13 C15 -176.9(2) 2_667 . . . ?
C12 C13 C15 O12 122.1(3) . . . . ?
C12 C13 C15 O11 -59.1(3) . . . . ?
C5 C6 C1 C7 -176.9(2) . . . . ?
C5 C6 C1 C2 3.9(3) . . . . ?
C1 C7 O2 Sm1 -173.29(17) . . . 2_656 ?
